data_7707957
loop_
_publ_author_name
'Fetrow, Taylor V.'
'Daly, Scott R.'

_publ_section_title
;
 Mechanochemical synthesis and structural analysis of trivalent lanthanide
 and uranium diphenylphosphinodiboranates.
;
_journal_issue 33
_journal_name_full 'Dalton transactions (Cambridge, England : 2003)'
_journal_page_first 11472
_journal_page_last 11484
_journal_paper_doi 10.1039/d1dt01932e
_journal_volume 50
_journal_year 2021
_chemical_formula_moiety 'C72 H96 B12 Nd2 P6'
_chemical_formula_sum 'C72 H96 B12 Nd2 P6'
_chemical_formula_weight 1565.50
_chemical_name_systematic Nd2(BH3Ph2BH3)6
_chemical_properties_physical Air-sensitive,Moisture-sensitive,Heat-sensitive,Oxygen-sensitive
_space_group_crystal_system monoclinic
_space_group_IT_number 14
_space_group_name_Hall '-P 2ybc'
_space_group_name_H-M_alt 'P 1 21/c 1'
_atom_sites_solution_hydrogens geom
_atom_sites_solution_primary dual
_audit_creation_date 2019-08-31
_audit_creation_method
;
Olex2 1.2
(compiled May 18 2018 14:05:52 for OlexSys, GUI svn.r5506)
;
_audit_update_record
;
2021-06-09 deposited with the CCDC.	2021-07-16 downloaded from the CCDC.
;
_cell_angle_alpha 90
_cell_angle_beta 109.675(5)
_cell_angle_gamma 90
_cell_formula_units_Z 2
_cell_length_a 18.826(3)
_cell_length_b 9.6646(17)
_cell_length_c 23.904(4)
_cell_measurement_reflns_used 3132
_cell_measurement_temperature 150(2)
_cell_measurement_theta_max 18.81
_cell_measurement_theta_min 2.293
_cell_volume 4095.3(12)
_computing_molecular_graphics 'Olex2 (Dolomanov et al., 2009)'
_computing_publication_material 'Olex2 (Dolomanov et al., 2009)'
_computing_structure_refinement 'ShelXL (Sheldrick, 2015)'
_computing_structure_solution 'ShelXT (Sheldrick, 2015)'
_diffrn_ambient_temperature 150.15
_diffrn_measured_fraction_theta_full 1.000
_diffrn_measured_fraction_theta_max 0.998
_diffrn_measurement_device_type 'Bruker Nonius Kappa Apex II'
_diffrn_measurement_method 'CCD Phi and Omega Scans'
_diffrn_radiation_type MoK\a
_diffrn_radiation_wavelength 0.71073
_diffrn_reflns_av_R_equivalents 0.1449
_diffrn_reflns_av_unetI/netI 0.1141
_diffrn_reflns_Laue_measured_fraction_full 1.000
_diffrn_reflns_Laue_measured_fraction_max 0.998
_diffrn_reflns_limit_h_max 23
_diffrn_reflns_limit_h_min -23
_diffrn_reflns_limit_k_max 10
_diffrn_reflns_limit_k_min -12
_diffrn_reflns_limit_l_max 29
_diffrn_reflns_limit_l_min -29
_diffrn_reflns_number 45311
_diffrn_reflns_point_group_measured_fraction_full 1.000
_diffrn_reflns_point_group_measured_fraction_max 0.998
_diffrn_reflns_theta_full 25.242
_diffrn_reflns_theta_max 26.313
_diffrn_reflns_theta_min 2.293
_exptl_absorpt_coefficient_mu 1.408
_exptl_absorpt_correction_T_max 0.7454
_exptl_absorpt_correction_T_min 0.6472
_exptl_absorpt_correction_type multi-scan
_exptl_absorpt_process_details
;
SADABS-2014/5 (Bruker,2014) was used for absorption correction.
wR2(int) was 0.0705 before and 0.0627 after correction.
The Ratio of minimum to maximum transmission is 0.8683.
The \l/2 correction factor is 0.00150.
;
_exptl_crystal_colour 'pale blue'
_exptl_crystal_density_diffrn 1.270
_exptl_crystal_description needle-like
_exptl_crystal_F_000 1596
_exptl_crystal_size_max 0.31
_exptl_crystal_size_mid 0.03
_exptl_crystal_size_min 0.03
_refine_diff_density_max 0.775
_refine_diff_density_min -1.618
_refine_diff_density_rms 0.141
_refine_ls_extinction_method none
_refine_ls_goodness_of_fit_ref 1.012
_refine_ls_hydrogen_treatment constr
_refine_ls_matrix_type full
_refine_ls_number_parameters 324
_refine_ls_number_reflns 8303
_refine_ls_number_restraints 195
_refine_ls_restrained_S_all 1.004
_refine_ls_R_factor_all 0.1427
_refine_ls_R_factor_gt 0.0679
_refine_ls_shift/su_max 0.001
_refine_ls_shift/su_mean 0.000
_refine_ls_structure_factor_coef Fsqd
_refine_ls_weighting_details 'w=1/[\s^2^(Fo^2^)+(0.0647P)^2^+13.5750P] where P=(Fo^2^+2Fc^2^)/3'
_refine_ls_weighting_scheme calc
_refine_ls_wR_factor_gt 0.1382
_refine_ls_wR_factor_ref 0.1726
_reflns_Friedel_coverage 0.000
_reflns_number_gt 4614
_reflns_number_total 8303
_reflns_threshold_expression 'I > 2\s(I)'
_cod_data_source_file d1dt01932e2.cif
_cod_data_source_block dal1923
_cod_depositor_comments 'Adding full bibliography for 7707952--7707958.cif.'
_cod_database_code 7707957
_shelx_shelxl_version_number 2014/7
_shelx_space_group_comment
;
The symmetry employed for this shelxl refinement is uniquely defined
by the following loop, which should always be used as a source of
symmetry information in preference to the above space-group names.
They are only intended as comments.
;
_shelx_estimated_absorpt_t_max 0.959
_shelx_estimated_absorpt_t_min 0.669
_olex2_refinement_description
;
1. Fixed Uiso
 At 1.2 times of:
  All C(H) groups
 At 1.5 times of:
  All B(H,H,H) groups
2. Restrained distances
 C51-C52 = C52-C53 = C53-C54 = C54-C55 = C55-C56 = C56-C51
 1.39 with sigma of 0.01
 C31-C32 = C32-C33 = C33-C34 = C34-C35 = C35-C36 = C36-C31
 1.39 with sigma of 0.01
 C31A-C32A = C32A-C33A = C33A-C1 = C1-C35A = C35A-C36A = C36A-C31A
 1.39 with sigma of 0.01
 C61-C62 = C62-C63 = C63-C64 = C64-C65 = C65-C66 = C66-C61
 1.39 with sigma of 0.01
 C61A-C62A = C62A-C63A = C63A-C64A = C64A-C65A = C65A-C66A = C66A-C61A
 1.39 with sigma of 0.01
 C11-C12 \\sim C12-C13 \\sim C13-C14 \\sim C14-C15 \\sim C15-C16 \\sim C16-C11
 with sigma of 0.02
 C11A-C12A \\sim C12A-C13A \\sim C13A-C14A \\sim C14A-C15A \\sim C15A-C16A
\\sim C16A-C11A
 with sigma of 0.02
 C21-C22 \\sim C22-C23 \\sim C23-C24 \\sim C24-C25 \\sim C25-C26 \\sim C26-C21
 with sigma of 0.02
 C21A-C22A \\sim C22A-C23A \\sim C23A-C24A \\sim C24A-C25A \\sim C25A-C26A
\\sim C26A-C21A
 with sigma of 0.02
 C31-C32 \\sim C32-C33 \\sim C33-C34 \\sim C34-C35 \\sim C35-C36 \\sim C36-C31
 with sigma of 0.02
 P2-C31 \\sim C31-P2
 with sigma of 0.02
 P2-C31A \\sim C31A-P2
 with sigma of 0.02
 C31A-C32A \\sim C32A-C33A \\sim C33A-C1 \\sim C1-C35A \\sim C35A-C36A \\sim
C36A-C31A
 with sigma of 0.02
 C41-C42 \\sim C42-C43 \\sim C43-C44 \\sim C44-C45 \\sim C45-C46 \\sim C46-C41
 with sigma of 0.02
 C51-C52 \\sim C52-C53 \\sim C53-C54 \\sim C54-C55 \\sim C55-C56 \\sim C56-C51
 with sigma of 0.02
 C51A-C52A \\sim C52A-C53A \\sim C53A-C54A \\sim C54A-C55A \\sim C55A-C56A
\\sim C56A-C51A
 with sigma of 0.02
 P3-C51 \\sim C51-P3
 with sigma of 0.02
 P3-C51A \\sim C51A-P3
 with sigma of 0.02
 C61-C62 \\sim C62-C63 \\sim C63-C64 \\sim C64-C65 \\sim C65-C66 \\sim C66-C61
 with sigma of 0.02
 C61A-C62A \\sim C62A-C63A \\sim C63A-C64A \\sim C64A-C65A \\sim C65A-C66A
\\sim C66A-C61A
 with sigma of 0.02
 P3-C61 \\sim C61-P3
 with sigma of 0.02
 P3-C61A \\sim C61A-P3
 with sigma of 0.02
3. Uiso/Uaniso restraints and constraints
Uanis(C11) = Uanis(C12) = Uanis(C13) = Uanis(C14) = Uanis(C15) = Uanis(C16) =
Uanis(C11A) = Uanis(C12A) = Uanis(C13A) = Uanis(C14A) = Uanis(C15A) =
Uanis(C16A)
Uanis(C41) = Uanis(C42) = Uanis(C43) = Uanis(C44) = Uanis(C45) = Uanis(C46)
Uanis(C51) = Uanis(C52) = Uanis(C53) = Uanis(C54) = Uanis(C55) = Uanis(C56)
Uanis(C61A) = Uanis(C62A) = Uanis(C63A) = Uanis(C64A) = Uanis(C65A) =
Uanis(C66A)
Uanis(C31) = Uanis(C36) = Uanis(C35) = Uanis(C1) = Uanis(C34) = Uanis(C33A) =
Uanis(C33) = Uanis(C32A) = Uanis(C32) = Uanis(C31A) = Uanis(C36A) = Uanis(C35A)
Uanis(C31) = Uanis(C31A) = Uanis(C36) = Uanis(C36A) = Uanis(C32A) = Uanis(C32)
= Uanis(C33) = Uanis(C33A) = Uanis(C34) = Uanis(C1) = Uanis(C35A) = Uanis(C35)
Uanis(C21) = Uanis(C21A) = Uanis(C26A) = Uanis(C26) = Uanis(C22A) = Uanis(C25)
= Uanis(C23A) = Uanis(C24) = Uanis(C23) = Uanis(C24A) = Uanis(C25A) = Uanis(C22)
Uanis(C61A) = Uanis(C61) = Uanis(C62A) = Uanis(C62) = Uanis(C66A) = Uanis(C63)
= Uanis(C65A) = Uanis(C64A) = Uanis(C63A) = Uanis(C64) = Uanis(C65) = Uanis(C66)
Uanis(C51) = Uanis(C52) = Uanis(C56A) = Uanis(C56) = Uanis(C55A) = Uanis(C55) =
Uanis(C54) = Uanis(C54A) = Uanis(C53A) = Uanis(C52A) = Uanis(C53)
Uanis(C51A) = Uanis(C51) = Uanis(C52) = Uanis(C56A) = Uanis(C53) = Uanis(C55A)
= Uanis(C54A) = Uanis(C54) = Uanis(C55) = Uanis(C53A) = Uanis(C52A) = Uanis(C56)
4. Others
 Sof(C11A)=Sof(C12A)=Sof(H12A)=Sof(C13A)=Sof(H13A)=Sof(C14A)=Sof(H14A)=
 Sof(C15A)=Sof(H15A)=Sof(C16A)=Sof(H16A)=1-FVAR(1)
 Sof(C11)=Sof(C12)=Sof(H12)=Sof(C13)=Sof(H13)=Sof(C14)=Sof(H14)=Sof(C15)=
 Sof(H15)=Sof(C16)=Sof(H16)=FVAR(1)
 Sof(C26A)=Sof(H26A)=Sof(C22A)=Sof(H22A)=Sof(C25A)=Sof(H25A)=Sof(C23A)=
 Sof(H23A)=Sof(C24A)=Sof(H24A)=Sof(C21A)=1-FVAR(2)
 Sof(C21)=Sof(C22)=Sof(H22)=Sof(C23)=Sof(H23)=Sof(C24)=Sof(H24)=Sof(C25)=
 Sof(H25)=Sof(C26)=Sof(H26)=FVAR(2)
 Sof(C31A)=Sof(C32A)=Sof(H32A)=Sof(C33A)=Sof(H33A)=Sof(C1)=Sof(H1)=Sof(C35A)=
 Sof(H35A)=Sof(C36A)=Sof(H36A)=1-FVAR(3)
 Sof(C31)=Sof(C32)=Sof(H32)=Sof(C33)=Sof(H33)=Sof(C34)=Sof(H34)=Sof(C35)=
 Sof(H35)=Sof(C36)=Sof(H36)=FVAR(3)
 Sof(C53A)=Sof(H53A)=Sof(C52A)=Sof(H52A)=Sof(C51A)=Sof(C56A)=Sof(H56A)=
 Sof(C55A)=Sof(H55A)=Sof(C54A)=Sof(H54A)=1-FVAR(4)
 Sof(C51)=Sof(C52)=Sof(H52)=Sof(C53)=Sof(H53)=Sof(C54)=Sof(H54)=Sof(C55)=
 Sof(H55)=Sof(C56)=Sof(H56)=FVAR(4)
 Sof(C61A)=Sof(C62A)=Sof(H62A)=Sof(C63A)=Sof(H63A)=Sof(C64A)=Sof(H64A)=
 Sof(C65A)=Sof(H65A)=Sof(C66A)=Sof(H66A)=1-FVAR(5)
 Sof(C61)=Sof(C62)=Sof(H62)=Sof(C63)=Sof(H63)=Sof(C64)=Sof(H64)=Sof(C65)=
 Sof(H65)=Sof(C66)=Sof(H66)=FVAR(5)
5.a Free rotating group:
 C53A(C52A,C51A,C56A,C55A,C54A)
5.b Aromatic/amide H refined with riding coordinates:
 C43(H43), C46(H46), C45(H45), C44(H44), C42(H42), C12(H12), C13(H13),
 C14(H14), C15(H15), C16(H16), C12A(H12A), C13A(H13A), C14A(H14A), C15A(H15A),
 C16A(H16A), C22(H22), C23(H23), C24(H24), C25(H25), C26(H26), C26A(H26A),
 C22A(H22A), C25A(H25A), C23A(H23A), C24A(H24A), C32(H32), C33(H33), C34(H34),
 C35(H35), C36(H36), C32A(H32A), C33A(H33A), C1(H1), C35A(H35A), C36A(H36A),
 C52(H52), C53(H53), C54(H54), C55(H55), C56(H56), C53A(H53A), C52A(H52A),
 C56A(H56A), C55A(H55A), C54A(H54A), C62(H62), C63(H63), C64(H64), C65(H65),
 C66(H66), C62A(H62A), C63A(H63A), C64A(H64A), C65A(H65A), C66A(H66A)
5.c Idealised Me refined as rotating group:
 B1(H1A,H1B,H1C), B2(H2A,H2B,H2C), B3(H3A,H3B,H3C), B4(H4A,H4B,H4C), B6(H6A,
 H6B,H6C), B5(H5A,H5B,H5C)
;
_olex2_submission_special_instructions 'No special instructions were received'

loop_
_space_group_symop_operation_xyz
'x, y, z'
'-x, y+1/2, -z+1/2'
'-x, -y, -z'
'x, -y-1/2, z-1/2'

loop_
_atom_site_label
_atom_site_type_symbol
_atom_site_fract_x
_atom_site_fract_y
_atom_site_fract_z
_atom_site_U_iso_or_equiv
_atom_site_adp_type
_atom_site_occupancy
_atom_site_site_symmetry_order
_atom_site_calc_flag
_atom_site_refinement_flags_posn
_atom_site_refinement_flags_adp
_atom_site_refinement_flags_occupancy
_atom_site_disorder_assembly
_atom_site_disorder_group
B1 B 0.2101(6) 0.7429(11) 0.4273(6) 0.070(4) Uani 1 1 d . . . . .
H1A H 0.2768 0.7308 0.4379 0.105 Uiso 1 1 calc GR . . . .
H1B H 0.1874 0.8407 0.3953 0.105 Uiso 1 1 calc GR . . . .
H1C H 0.1786 0.6401 0.4032 0.105 Uiso 1 1 calc GR . . . .
B2 B 0.2477(6) 0.9309(11) 0.5384(6) 0.055(3) Uani 1 1 d . . . . .
H2A H 0.2422 0.9464 0.5866 0.082 Uiso 1 1 calc GR . . . .
H2B H 0.2239 1.0316 0.5086 0.082 Uiso 1 1 calc GR . . . .
H2C H 0.3128 0.9143 0.5435 0.082 Uiso 1 1 calc GR . . . .
B3 B 0.1871(5) 1.1957(10) 0.3893(5) 0.049(3) Uani 1 1 d . . . . .
H3A H 0.2458 1.2351 0.4243 0.073 Uiso 1 1 calc GR . . . .
H3B H 0.1722 1.0838 0.4041 0.073 Uiso 1 1 calc GR . . . .
H3C H 0.1379 1.2759 0.3882 0.073 Uiso 1 1 calc GR . . . .
B4 B 0.2792(6) 1.0572(11) 0.3194(5) 0.049(3) Uani 1 1 d . . . . .
H4A H 0.2906 1.0501 0.2731 0.073 Uiso 1 1 calc GR . . . .
H4B H 0.2636 0.9446 0.3330 0.073 Uiso 1 1 calc GR . . . .
H4C H 0.3348 1.0990 0.3573 0.073 Uiso 1 1 calc GR . . . .
B6 B 0.5990(5) 0.8467(9) 0.4777(4) 0.032(2) Uani 1 1 d . . . . .
H6A H 0.6531 0.7988 0.4690 0.048 Uiso 1 1 calc GR . . . .
H6B H 0.6004 0.8158 0.5267 0.048 Uiso 1 1 calc GR . . . .
H6C H 0.5999 0.9704 0.4736 0.048 Uiso 1 1 calc GR . . . .
B5 B 0.4206(5) 0.8514(9) 0.4296(5) 0.035(2) Uani 1 1 d . . . . .
H5A H 0.4257 0.9751 0.4326 0.052 Uiso 1 1 calc GR . . . .
H5B H 0.4132 0.8071 0.4742 0.052 Uiso 1 1 calc GR . . . .
H5C H 0.3668 0.8197 0.3877 0.052 Uiso 1 1 calc GR . . . .
C43 C 0.4325(5) 0.3780(7) 0.3967(4) 0.0450(9) Uani 1 1 d D . . . .
H43 H 0.3848 0.3333 0.3857 0.054 Uiso 1 1 calc R . . . .
C46 C 0.5708(4) 0.5109(7) 0.4323(4) 0.0450(9) Uani 1 1 d D . . . .
H46 H 0.6184 0.5558 0.4451 0.054 Uiso 1 1 calc R . . . .
C45 C 0.5671(4) 0.3681(7) 0.4273(4) 0.0450(9) Uani 1 1 d D . . . .
H45 H 0.6122 0.3152 0.4373 0.054 Uiso 1 1 calc R . . . .
C44 C 0.4970(4) 0.3019(8) 0.4077(4) 0.0450(9) Uani 1 1 d D . . . .
H44 H 0.4942 0.2044 0.4021 0.054 Uiso 1 1 calc R . . . .
C42 C 0.4371(4) 0.5204(7) 0.4018(4) 0.0450(9) Uani 1 1 d D . . . .
H42 H 0.3921 0.5730 0.3934 0.054 Uiso 1 1 calc R . . . .
C41 C 0.5058(4) 0.5879(8) 0.4187(4) 0.0450(9) Uani 1 1 d D . . . .
Nd1 Nd 0.30345(2) 0.98777(4) 0.44161(2) 0.03560(16) Uani 1 1 d . . . . .
P1 P 0.18994(13) 0.7703(2) 0.50045(16) 0.0653(9) Uani 1 1 d . . . . .
P2 P 0.50944(10) 0.7756(2) 0.42054(9) 0.0291(5) Uani 1 1 d D . . . .
P3 P 0.19590(13) 1.1835(2) 0.31136(12) 0.0502(7) Uani 1 1 d D . . . .
C11 C 0.2111(11) 0.6132(18) 0.5310(8) 0.0507(17) Uani 0.516(8) 1 d D . P A 1
C12 C 0.2057(10) 0.4842(15) 0.5041(9) 0.0507(17) Uani 0.516(8) 1 d D . P A 1
H12 H 0.1917 0.4787 0.4621 0.061 Uiso 0.516(8) 1 calc R . P A 1
C13 C 0.2204(10) 0.3641(17) 0.5374(7) 0.0507(17) Uani 0.516(8) 1 d D . P A 1
H13 H 0.2141 0.2771 0.5178 0.061 Uiso 0.516(8) 1 calc R . P A 1
C14 C 0.2444(14) 0.369(2) 0.5993(7) 0.0507(17) Uani 0.516(8) 1 d D . P A 1
H14 H 0.2524 0.2862 0.6220 0.061 Uiso 0.516(8) 1 calc R . P A 1
C15 C 0.2563(10) 0.4961(16) 0.6270(8) 0.0507(17) Uani 0.516(8) 1 d D . P A 1
H15 H 0.2775 0.5026 0.6690 0.061 Uiso 0.516(8) 1 calc R . P A 1
C16 C 0.2367(11) 0.6158(19) 0.5921(8) 0.0507(17) Uani 0.516(8) 1 d D . P A 1
H16 H 0.2412 0.7027 0.6116 0.061 Uiso 0.516(8) 1 calc R . P A 1
C11A C 0.2285(12) 0.6281(19) 0.5628(9) 0.0507(17) Uani 0.484(8) 1 d D . P A 2
C12A C 0.2125(10) 0.4890(16) 0.5441(9) 0.0507(17) Uani 0.484(8) 1 d D . P A 2
H12A H 0.1810 0.4704 0.5045 0.061 Uiso 0.484(8) 1 calc R . P A 2
C13A C 0.2424(14) 0.377(2) 0.5831(8) 0.0507(17) Uani 0.484(8) 1 d D . P A 2
H13A H 0.2384 0.2847 0.5688 0.061 Uiso 0.484(8) 1 calc R . P A 2
C14A C 0.2784(10) 0.4068(17) 0.6438(8) 0.0507(17) Uani 0.484(8) 1 d D . P A 2
H14A H 0.2923 0.3329 0.6716 0.061 Uiso 0.484(8) 1 calc R . P A 2
C15A C 0.2943(11) 0.5445(15) 0.6642(9) 0.0507(17) Uani 0.484(8) 1 d D . P A 2
H15A H 0.3208 0.5632 0.7049 0.061 Uiso 0.484(8) 1 calc R . P A 2
C16A C 0.2702(11) 0.652(2) 0.6232(8) 0.0507(17) Uani 0.484(8) 1 d D . P A 2
H16A H 0.2821 0.7450 0.6365 0.061 Uiso 0.484(8) 1 calc R . P A 2
C21 C 0.0956(11) 0.787(3) 0.5034(8) 0.069(2) Uani 0.539(7) 1 d D . P A 1
C22 C 0.0722(9) 0.823(2) 0.5507(9) 0.069(2) Uani 0.539(7) 1 d D . P A 1
H22 H 0.1102 0.8405 0.5879 0.083 Uiso 0.539(7) 1 calc R . P A 1
C23 C -0.0019(8) 0.836(2) 0.5476(9) 0.069(2) Uani 0.539(7) 1 d D . P A 1
H23 H -0.0145 0.8610 0.5816 0.083 Uiso 0.539(7) 1 calc R . P A 1
C24 C -0.0563(10) 0.813(2) 0.4944(8) 0.069(2) Uani 0.539(7) 1 d D . P A 1
H24 H -0.1076 0.8280 0.4904 0.083 Uiso 0.539(7) 1 calc R . P A 1
C25 C -0.0382(9) 0.768(2) 0.4454(9) 0.069(2) Uani 0.539(7) 1 d D . P A 1
H25 H -0.0765 0.7428 0.4094 0.083 Uiso 0.539(7) 1 calc R . P A 1
C26 C 0.0384(8) 0.760(2) 0.4511(9) 0.069(2) Uani 0.539(7) 1 d D . P A 1
H26 H 0.0511 0.7361 0.4171 0.083 Uiso 0.539(7) 1 calc R . P A 1
C26A C 0.0484(9) 0.892(2) 0.4322(10) 0.069(2) Uani 0.461(7) 1 d D . P A 2
H26A H 0.0761 0.9430 0.4125 0.083 Uiso 0.461(7) 1 calc R . P A 2
C22A C 0.0452(9) 0.717(2) 0.4998(11) 0.069(2) Uani 0.461(7) 1 d D . P A 2
H22A H 0.0684 0.6391 0.5233 0.083 Uiso 0.461(7) 1 calc R . P A 2
C25A C -0.0284(9) 0.916(2) 0.4159(11) 0.069(2) Uani 0.461(7) 1 d D . P A 2
H25A H -0.0546 0.9742 0.3837 0.083 Uiso 0.461(7) 1 calc R . P A 2
C23A C -0.0306(10) 0.745(2) 0.4904(11) 0.069(2) Uani 0.461(7) 1 d D . P A 2
H23A H -0.0580 0.6965 0.5111 0.083 Uiso 0.461(7) 1 calc R . P A 2
C24A C -0.0640(12) 0.848(2) 0.4494(10) 0.069(2) Uani 0.461(7) 1 d D . P A 2
H24A H -0.1146 0.8732 0.4443 0.083 Uiso 0.461(7) 1 calc R . P A 2
C21A C 0.0869(13) 0.799(3) 0.4754(11) 0.069(2) Uani 0.461(7) 1 d D . P A 2
C31 C 0.5083(11) 0.8292(18) 0.3512(8) 0.0413(12) Uani 0.494(6) 1 d D . P B 1
C32 C 0.5468(9) 0.7515(17) 0.3223(6) 0.0413(12) Uani 0.494(6) 1 d D . P B 1
H32 H 0.5712 0.6681 0.3395 0.050 Uiso 0.494(6) 1 calc R . P B 1
C33 C 0.5493(9) 0.7963(16) 0.2677(6) 0.0413(12) Uani 0.494(6) 1 d D . P B 1
H33 H 0.5706 0.7384 0.2454 0.050 Uiso 0.494(6) 1 calc R . P B 1
C34 C 0.5208(10) 0.9253(16) 0.2456(7) 0.0413(12) Uani 0.494(6) 1 d D . P B 1
H34 H 0.5283 0.9606 0.2109 0.050 Uiso 0.494(6) 1 calc R . P B 1
C35 C 0.4813(9) 1.0022(17) 0.2745(6) 0.0413(12) Uani 0.494(6) 1 d D . P B 1
H35 H 0.4586 1.0876 0.2581 0.050 Uiso 0.494(6) 1 calc R . P B 1
C36 C 0.4751(9) 0.9538(16) 0.3273(6) 0.0413(12) Uani 0.494(6) 1 d D . P B 1
H36 H 0.4481 1.0061 0.3472 0.050 Uiso 0.494(6) 1 calc R . P B 1
C31A C 0.5110(8) 0.824(2) 0.3434(7) 0.0413(12) Uani 0.506(6) 1 d D . P B 2
C32A C 0.5736(9) 0.8845(17) 0.3347(6) 0.0413(12) Uani 0.506(6) 1 d D . P B 2
H32A H 0.6182 0.8984 0.3678 0.050 Uiso 0.506(6) 1 calc R . P B 2
C33A C 0.5721(8) 0.9248(17) 0.2786(5) 0.0413(12) Uani 0.506(6) 1 d D . P B 2
H33A H 0.6159 0.9622 0.2729 0.050 Uiso 0.506(6) 1 calc R . P B 2
C1 C 0.5053(7) 0.9093(19) 0.2308(7) 0.0413(12) Uani 0.506(6) 1 d D . P B 2
H1 H 0.5022 0.9483 0.1935 0.050 Uiso 0.506(6) 1 calc R . P B 2
C35A C 0.4434(9) 0.8395(16) 0.2354(6) 0.0413(12) Uani 0.506(6) 1 d D . P B 2
H35A H 0.4005 0.8184 0.2018 0.050 Uiso 0.506(6) 1 calc R . P B 2
C36A C 0.4481(9) 0.8022(17) 0.2929(5) 0.0413(12) Uani 0.506(6) 1 d D . P B 2
H36A H 0.4055 0.7587 0.2980 0.050 Uiso 0.506(6) 1 calc R . P B 2
C51 C 0.2082(9) 1.3492(14) 0.2878(5) 0.0536(16) Uani 0.632(7) 1 d D . P C 1
C52 C 0.2287(9) 1.4619(11) 0.3257(6) 0.0536(16) Uani 0.632(7) 1 d D . P C 1
H52 H 0.2340 1.4514 0.3664 0.064 Uiso 0.632(7) 1 calc R . P C 1
C53 C 0.2416(9) 1.5897(13) 0.3046(6) 0.0536(16) Uani 0.632(7) 1 d D . P C 1
H53 H 0.2566 1.6656 0.3312 0.064 Uiso 0.632(7) 1 calc R . P C 1
C54 C 0.2328(10) 1.6083(14) 0.2454(5) 0.0536(16) Uani 0.632(7) 1 d D . P C 1
H54 H 0.2413 1.6959 0.2307 0.064 Uiso 0.632(7) 1 calc R . P C 1
C55 C 0.2113(8) 1.4950(11) 0.2082(6) 0.0536(16) Uani 0.632(7) 1 d D . P C 1
H55 H 0.2060 1.5053 0.1674 0.064 Uiso 0.632(7) 1 calc R . P C 1
C56 C 0.1972(8) 1.3672(13) 0.2282(6) 0.0536(16) Uani 0.632(7) 1 d D . P C 1
H56 H 0.1801 1.2924 0.2012 0.064 Uiso 0.632(7) 1 calc R . P C 1
C53A C 0.2790(9) 1.4850(17) 0.2167(7) 0.0536(16) Uani 0.368(7) 1 d D . P C 2
H53A H 0.3090 1.4889 0.1918 0.064 Uiso 0.368(7) 1 calc R . P C 2
C52A C 0.2645(10) 1.3585(14) 0.2384(8) 0.0536(16) Uani 0.368(7) 1 d DG . P C 2
H52A H 0.2847 1.2759 0.2283 0.064 Uiso 0.368(7) 1 calc R . P C 2
C51A C 0.2205(11) 1.3529(13) 0.2748(8) 0.0536(16) Uani 0.368(7) 1 d DG . P C 2
C56A C 0.1910(10) 1.4738(17) 0.2895(8) 0.0536(16) Uani 0.368(7) 1 d DG . P C 2
H56A H 0.1609 1.4700 0.3144 0.064 Uiso 0.368(7) 1 calc R . P C 2
C55A C 0.2054(10) 1.6004(14) 0.2678(9) 0.0536(16) Uani 0.368(7) 1 d DG . P C 2
H55A H 0.1851 1.6830 0.2779 0.064 Uiso 0.368(7) 1 calc R . P C 2
C54A C 0.2494(10) 1.6059(13) 0.2315(9) 0.0536(16) Uani 0.368(7) 1 d DG . P C 2
H54A H 0.2593 1.6924 0.2167 0.064 Uiso 0.368(7) 1 calc R . P C 2
C61 C 0.1094(8) 1.1170(16) 0.2581(7) 0.0715(18) Uani 0.789(7) 1 d D . P C 1
C62 C 0.1125(6) 1.0181(13) 0.2173(5) 0.0715(18) Uani 0.789(7) 1 d D . P C 1
H62 H 0.1600 0.9810 0.2194 0.086 Uiso 0.789(7) 1 calc R . P C 1
C63 C 0.0481(5) 0.9713(13) 0.1732(6) 0.0715(18) Uani 0.789(7) 1 d D . P C 1
H63 H 0.0520 0.9063 0.1446 0.086 Uiso 0.789(7) 1 calc R . P C 1
C64 C -0.0218(6) 1.0198(14) 0.1712(6) 0.0715(18) Uani 0.789(7) 1 d D . P C 1
H64 H -0.0661 0.9941 0.1396 0.086 Uiso 0.789(7) 1 calc R . P C 1
C65 C -0.0260(6) 1.1063(13) 0.2160(5) 0.0715(18) Uani 0.789(7) 1 d D . P C 1
H65 H -0.0741 1.1325 0.2172 0.086 Uiso 0.789(7) 1 calc R . P C 1
C66 C 0.0388(6) 1.1558(13) 0.2593(6) 0.0715(18) Uani 0.789(7) 1 d D . P C 1
H66 H 0.0348 1.2159 0.2895 0.086 Uiso 0.789(7) 1 calc R . P C 1
C61A C 0.115(4) 1.117(6) 0.250(2) 0.0715(18) Uani 0.211(7) 1 d D . P C 2
C62A C 0.094(2) 1.157(5) 0.1912(19) 0.0715(18) Uani 0.211(7) 1 d D . P C 2
H62A H 0.1247 1.2209 0.1796 0.086 Uiso 0.211(7) 1 calc R . P C 2
C63A C 0.029(2) 1.108(4) 0.148(2) 0.0715(18) Uani 0.211(7) 1 d D . P C 2
H63A H 0.0053 1.1527 0.1113 0.086 Uiso 0.211(7) 1 calc R . P C 2
C64A C 0.002(3) 0.986(5) 0.165(2) 0.0715(18) Uani 0.211(7) 1 d D . P C 2
H64A H -0.0338 0.9357 0.1337 0.086 Uiso 0.211(7) 1 calc R . P C 2
C65A C 0.022(2) 0.930(5) 0.2213(17) 0.0715(18) Uani 0.211(7) 1 d D . P C 2
H65A H -0.0018 0.8506 0.2306 0.086 Uiso 0.211(7) 1 calc R . P C 2
C66A C 0.079(2) 1.002(4) 0.263(2) 0.0715(18) Uani 0.211(7) 1 d D . P C 2
H66A H 0.0947 0.9712 0.3033 0.086 Uiso 0.211(7) 1 calc R . P C 2

loop_
_atom_site_aniso_label
_atom_site_aniso_U_11
_atom_site_aniso_U_22
_atom_site_aniso_U_33
_atom_site_aniso_U_23
_atom_site_aniso_U_13
_atom_site_aniso_U_12
B1 0.036(6) 0.031(6) 0.142(13) -0.016(7) 0.031(7) -0.006(5)
B2 0.039(6) 0.032(6) 0.091(9) 0.017(6) 0.019(6) -0.006(5)
B3 0.032(6) 0.035(6) 0.060(7) -0.010(5) -0.010(5) 0.008(4)
B4 0.038(6) 0.039(6) 0.053(7) -0.002(5) -0.006(5) 0.003(5)
B6 0.022(5) 0.030(5) 0.036(6) 0.002(4) -0.001(4) 0.001(4)
B5 0.023(5) 0.018(4) 0.060(7) 0.005(4) 0.009(4) 0.001(4)
C43 0.0356(19) 0.0290(18) 0.074(3) 0.0165(18) 0.0230(19) 0.0037(14)
C46 0.0356(19) 0.0290(18) 0.074(3) 0.0165(18) 0.0230(19) 0.0037(14)
C45 0.0356(19) 0.0290(18) 0.074(3) 0.0165(18) 0.0230(19) 0.0037(14)
C44 0.0356(19) 0.0290(18) 0.074(3) 0.0165(18) 0.0230(19) 0.0037(14)
C42 0.0356(19) 0.0290(18) 0.074(3) 0.0165(18) 0.0230(19) 0.0037(14)
C41 0.0356(19) 0.0290(18) 0.074(3) 0.0165(18) 0.0230(19) 0.0037(14)
Nd1 0.0173(2) 0.0230(2) 0.0553(3) 0.0017(2) -0.00253(17) -0.00102(19)
P1 0.0248(12) 0.0281(13) 0.149(3) 0.0013(15) 0.0378(16) -0.0027(10)
P2 0.0185(10) 0.0221(10) 0.0410(13) 0.0048(9) 0.0026(9) -0.0031(8)
P3 0.0340(13) 0.0281(12) 0.0631(17) -0.0066(11) -0.0172(11) 0.0028(9)
C11 0.045(3) 0.044(3) 0.064(5) 0.019(4) 0.020(4) -0.007(2)
C12 0.045(3) 0.044(3) 0.064(5) 0.019(4) 0.020(4) -0.007(2)
C13 0.045(3) 0.044(3) 0.064(5) 0.019(4) 0.020(4) -0.007(2)
C14 0.045(3) 0.044(3) 0.064(5) 0.019(4) 0.020(4) -0.007(2)
C15 0.045(3) 0.044(3) 0.064(5) 0.019(4) 0.020(4) -0.007(2)
C16 0.045(3) 0.044(3) 0.064(5) 0.019(4) 0.020(4) -0.007(2)
C11A 0.045(3) 0.044(3) 0.064(5) 0.019(4) 0.020(4) -0.007(2)
C12A 0.045(3) 0.044(3) 0.064(5) 0.019(4) 0.020(4) -0.007(2)
C13A 0.045(3) 0.044(3) 0.064(5) 0.019(4) 0.020(4) -0.007(2)
C14A 0.045(3) 0.044(3) 0.064(5) 0.019(4) 0.020(4) -0.007(2)
C15A 0.045(3) 0.044(3) 0.064(5) 0.019(4) 0.020(4) -0.007(2)
C16A 0.045(3) 0.044(3) 0.064(5) 0.019(4) 0.020(4) -0.007(2)
C21 0.030(3) 0.081(5) 0.098(6) 0.011(4) 0.025(4) 0.009(3)
C22 0.030(3) 0.081(5) 0.098(6) 0.011(4) 0.025(4) 0.009(3)
C23 0.030(3) 0.081(5) 0.098(6) 0.011(4) 0.025(4) 0.009(3)
C24 0.030(3) 0.081(5) 0.098(6) 0.011(4) 0.025(4) 0.009(3)
C25 0.030(3) 0.081(5) 0.098(6) 0.011(4) 0.025(4) 0.009(3)
C26 0.030(3) 0.081(5) 0.098(6) 0.011(4) 0.025(4) 0.009(3)
C26A 0.030(3) 0.081(5) 0.098(6) 0.011(4) 0.025(4) 0.009(3)
C22A 0.030(3) 0.081(5) 0.098(6) 0.011(4) 0.025(4) 0.009(3)
C25A 0.030(3) 0.081(5) 0.098(6) 0.011(4) 0.025(4) 0.009(3)
C23A 0.030(3) 0.081(5) 0.098(6) 0.011(4) 0.025(4) 0.009(3)
C24A 0.030(3) 0.081(5) 0.098(6) 0.011(4) 0.025(4) 0.009(3)
C21A 0.030(3) 0.081(5) 0.098(6) 0.011(4) 0.025(4) 0.009(3)
C31 0.048(3) 0.045(3) 0.031(3) 0.004(2) 0.012(2) -0.004(2)
C32 0.048(3) 0.045(3) 0.031(3) 0.004(2) 0.012(2) -0.004(2)
C33 0.048(3) 0.045(3) 0.031(3) 0.004(2) 0.012(2) -0.004(2)
C34 0.048(3) 0.045(3) 0.031(3) 0.004(2) 0.012(2) -0.004(2)
C35 0.048(3) 0.045(3) 0.031(3) 0.004(2) 0.012(2) -0.004(2)
C36 0.048(3) 0.045(3) 0.031(3) 0.004(2) 0.012(2) -0.004(2)
C31A 0.048(3) 0.045(3) 0.031(3) 0.004(2) 0.012(2) -0.004(2)
C32A 0.048(3) 0.045(3) 0.031(3) 0.004(2) 0.012(2) -0.004(2)
C33A 0.048(3) 0.045(3) 0.031(3) 0.004(2) 0.012(2) -0.004(2)
C1 0.048(3) 0.045(3) 0.031(3) 0.004(2) 0.012(2) -0.004(2)
C35A 0.048(3) 0.045(3) 0.031(3) 0.004(2) 0.012(2) -0.004(2)
C36A 0.048(3) 0.045(3) 0.031(3) 0.004(2) 0.012(2) -0.004(2)
C51 0.058(4) 0.039(3) 0.059(4) 0.006(3) 0.013(3) -0.003(3)
C52 0.058(4) 0.039(3) 0.059(4) 0.006(3) 0.013(3) -0.003(3)
C53 0.058(4) 0.039(3) 0.059(4) 0.006(3) 0.013(3) -0.003(3)
C54 0.058(4) 0.039(3) 0.059(4) 0.006(3) 0.013(3) -0.003(3)
C55 0.058(4) 0.039(3) 0.059(4) 0.006(3) 0.013(3) -0.003(3)
C56 0.058(4) 0.039(3) 0.059(4) 0.006(3) 0.013(3) -0.003(3)
C53A 0.058(4) 0.039(3) 0.059(4) 0.006(3) 0.013(3) -0.003(3)
C52A 0.058(4) 0.039(3) 0.059(4) 0.006(3) 0.013(3) -0.003(3)
C51A 0.058(4) 0.039(3) 0.059(4) 0.006(3) 0.013(3) -0.003(3)
C56A 0.058(4) 0.039(3) 0.059(4) 0.006(3) 0.013(3) -0.003(3)
C55A 0.058(4) 0.039(3) 0.059(4) 0.006(3) 0.013(3) -0.003(3)
C54A 0.058(4) 0.039(3) 0.059(4) 0.006(3) 0.013(3) -0.003(3)
C61 0.041(3) 0.063(3) 0.083(4) -0.015(3) -0.016(3) -0.003(3)
C62 0.041(3) 0.063(3) 0.083(4) -0.015(3) -0.016(3) -0.003(3)
C63 0.041(3) 0.063(3) 0.083(4) -0.015(3) -0.016(3) -0.003(3)
C64 0.041(3) 0.063(3) 0.083(4) -0.015(3) -0.016(3) -0.003(3)
C65 0.041(3) 0.063(3) 0.083(4) -0.015(3) -0.016(3) -0.003(3)
C66 0.041(3) 0.063(3) 0.083(4) -0.015(3) -0.016(3) -0.003(3)
C61A 0.041(3) 0.063(3) 0.083(4) -0.015(3) -0.016(3) -0.003(3)
C62A 0.041(3) 0.063(3) 0.083(4) -0.015(3) -0.016(3) -0.003(3)
C63A 0.041(3) 0.063(3) 0.083(4) -0.015(3) -0.016(3) -0.003(3)
C64A 0.041(3) 0.063(3) 0.083(4) -0.015(3) -0.016(3) -0.003(3)
C65A 0.041(3) 0.063(3) 0.083(4) -0.015(3) -0.016(3) -0.003(3)
C66A 0.041(3) 0.063(3) 0.083(4) -0.015(3) -0.016(3) -0.003(3)

loop_
_atom_type_symbol
_atom_type_description
_atom_type_scat_dispersion_real
_atom_type_scat_dispersion_imag
_atom_type_scat_source
C C 0.0033 0.0016 'International Tables Vol C Tables 4.2.6.8 and 6.1.1.4'
H H 0.0000 0.0000 'International Tables Vol C Tables 4.2.6.8 and 6.1.1.4'
B B 0.0013 0.0007 'International Tables Vol C Tables 4.2.6.8 and 6.1.1.4'
Nd Nd -0.1943 3.0179 'International Tables Vol C Tables 4.2.6.8 and 6.1.1.4'
P P 0.1023 0.0942 'International Tables Vol C Tables 4.2.6.8 and 6.1.1.4'

loop_
_geom_angle_atom_site_label_1
_geom_angle_atom_site_label_2
_geom_angle_atom_site_label_3
_geom_angle
_geom_angle_site_symmetry_1
_geom_angle_site_symmetry_3
_geom_angle_publ_flag
H1A B1 H1B 109.5 . . ?
H1A B1 H1C 109.5 . . ?
H1B B1 H1C 109.5 . . ?
P1 B1 H1A 109.5 . . ?
P1 B1 H1B 109.5 . . ?
P1 B1 H1C 109.5 . . ?
H2A B2 H2B 109.5 . . ?
H2A B2 H2C 109.5 . . ?
H2B B2 H2C 109.5 . . ?
P1 B2 H2A 109.5 . . ?
P1 B2 H2B 109.5 . . ?
P1 B2 H2C 109.5 . . ?
H3A B3 H3B 109.5 . . ?
H3A B3 H3C 109.5 . . ?
H3B B3 H3C 109.5 . . ?
P3 B3 H3A 109.5 . . ?
P3 B3 H3B 109.5 . . ?
P3 B3 H3C 109.5 . . ?
H4A B4 H4B 109.5 . . ?
H4A B4 H4C 109.5 . . ?
H4B B4 H4C 109.5 . . ?
P3 B4 H4A 109.5 . . ?
P3 B4 H4B 109.5 . . ?
P3 B4 H4C 109.5 . . ?
H6A B6 H6B 109.5 . . ?
H6A B6 H6C 109.5 . . ?
H6B B6 H6C 109.5 . . ?
P2 B6 H6A 109.5 . . ?
P2 B6 H6B 109.5 . . ?
P2 B6 H6C 109.5 . . ?
H5A B5 H5B 109.5 . . ?
H5A B5 H5C 109.5 . . ?
H5B B5 H5C 109.5 . . ?
P2 B5 H5A 109.5 . . ?
P2 B5 H5B 109.5 . . ?
P2 B5 H5C 109.5 . . ?
C44 C43 H43 120.2 . . ?
C44 C43 C42 119.6(8) . . ?
C42 C43 H43 120.2 . . ?
C45 C46 H46 119.8 . . ?
C41 C46 H46 119.8 . . ?
C41 C46 C45 120.3(8) . . ?
C46 C45 H45 120.0 . . ?
C46 C45 C44 120.0(8) . . ?
C44 C45 H45 120.0 . . ?
C43 C44 C45 119.6(8) . . ?
C43 C44 H44 120.2 . . ?
C45 C44 H44 120.2 . . ?
C43 C42 H42 119.3 . . ?
C41 C42 C43 121.4(7) . . ?
C41 C42 H42 119.3 . . ?
C46 C41 C42 118.9(7) . . ?
C46 C41 P2 120.8(6) . . ?
C42 C41 P2 120.2(6) . . ?
B1 P1 B2 106.5(5) . . ?
B1 P1 C11A 117.0(7) . . ?
B2 P1 C11A 101.4(6) . . ?
C11 P1 B1 100.4(7) . . ?
C11 P1 B2 120.6(7) . . ?
C11 P1 C21 98.9(10) . . ?
C21 P1 B1 122.9(7) . . ?
C21 P1 B2 108.4(8) . . ?
C21A P1 B1 103.5(9) . . ?
C21A P1 B2 113.1(10) . . ?
C21A P1 C11A 115.4(9) . . ?
B6 P2 C31A 107.8(5) . . ?
B5 P2 B6 112.3(4) . . ?
B5 P2 C31A 108.3(6) . . ?
C41 P2 B6 113.3(4) . . ?
C41 P2 B5 111.0(4) . . ?
C41 P2 C31A 103.6(7) . . ?
C31 P2 B6 107.5(8) . . ?
C31 P2 B5 105.4(6) . . ?
C31 P2 C41 106.8(7) . . ?
B3 P3 B4 105.7(5) . . ?
B3 P3 C51A 118.9(6) . . ?
B4 P3 C51A 105.2(6) . . ?
C51 P3 B3 108.7(5) . . ?
C51 P3 B4 114.8(7) . . ?
C51 P3 C61 106.5(7) . . ?
C61 P3 B3 110.6(6) . . ?
C61 P3 B4 110.5(5) . . ?
C61A P3 B3 118.2(16) . . ?
C61A P3 B4 106(2) . . ?
C61A P3 C51A 101.2(15) . . ?
C12 C11 P1 129.9(13) . . ?
C16 C11 P1 113.2(12) . . ?
C16 C11 C12 116.9(16) . . ?
C11 C12 H12 119.4 . . ?
C13 C12 C11 121.2(16) . . ?
C13 C12 H12 119.4 . . ?
C12 C13 H13 119.6 . . ?
C12 C13 C14 120.8(18) . . ?
C14 C13 H13 119.6 . . ?
C13 C14 H14 120.6 . . ?
C15 C14 C13 118.8(18) . . ?
C15 C14 H14 120.6 . . ?
C14 C15 H15 120.5 . . ?
C14 C15 C16 118.9(17) . . ?
C16 C15 H15 120.5 . . ?
C11 C16 C15 123.0(17) . . ?
C11 C16 H16 118.5 . . ?
C15 C16 H16 118.5 . . ?
C12A C11A P1 115.9(13) . . ?
C16A C11A P1 126.3(12) . . ?
C16A C11A C12A 117.8(18) . . ?
C11A C12A H12A 119.3 . . ?
C13A C12A C11A 121.4(18) . . ?
C13A C12A H12A 119.3 . . ?
C12A C13A H13A 121.0 . . ?
C14A C13A C12A 118.0(19) . . ?
C14A C13A H13A 121.0 . . ?
C13A C14A H14A 119.3 . . ?
C13A C14A C15A 121.3(18) . . ?
C15A C14A H14A 119.3 . . ?
C14A C15A H15A 120.7 . . ?
C16A C15A C14A 118.7(18) . . ?
C16A C15A H15A 120.7 . . ?
C11A C16A H16A 119.0 . . ?
C15A C16A C11A 122.0(18) . . ?
C15A C16A H16A 119.0 . . ?
C22 C21 P1 129.6(13) . . ?
C26 C21 P1 115.4(13) . . ?
C26 C21 C22 115.0(18) . . ?
C21 C22 H22 117.6 . . ?
C23 C22 C21 124.9(18) . . ?
C23 C22 H22 117.6 . . ?
C22 C23 H23 121.1 . . ?
C24 C23 C22 117.8(18) . . ?
C24 C23 H23 121.1 . . ?
C23 C24 H24 119.4 . . ?
C23 C24 C25 121.2(18) . . ?
C25 C24 H24 119.4 . . ?
C24 C25 H25 121.0 . . ?
C24 C25 C26 118.0(18) . . ?
C26 C25 H25 121.0 . . ?
C21 C26 C25 122.9(19) . . ?
C21 C26 H26 118.5 . . ?
C25 C26 H26 118.5 . . ?
C25A C26A H26A 118.1 . . ?
C21A C26A H26A 118.1 . . ?
C21A C26A C25A 124(2) . . ?
C23A C22A H22A 119.5 . . ?
C21A C22A H22A 119.5 . . ?
C21A C22A C23A 121(2) . . ?
C26A C25A H25A 122.3 . . ?
C24A C25A C26A 115(2) . . ?
C24A C25A H25A 122.3 . . ?
C22A C23A H23A 121.6 . . ?
C24A C23A C22A 117(2) . . ?
C24A C23A H23A 121.6 . . ?
C25A C24A C23A 124(2) . . ?
C25A C24A H24A 118.0 . . ?
C23A C24A H24A 118.0 . . ?
C26A C21A P1 124.9(14) . . ?
C26A C21A C22A 118(2) . . ?
C22A C21A P1 117.4(14) . . ?
C32 C31 P2 118.5(11) . . ?
C32 C31 C36 120.4(17) . . ?
C36 C31 P2 120.8(11) . . ?
C31 C32 H32 120.3 . . ?
C31 C32 C33 119.3(16) . . ?
C33 C32 H32 120.3 . . ?
C32 C33 H33 119.8 . . ?
C34 C33 C32 120.4(16) . . ?
C34 C33 H33 119.8 . . ?
C33 C34 H34 120.2 . . ?
C35 C34 C33 119.7(16) . . ?
C35 C34 H34 120.2 . . ?
C34 C35 H35 120.2 . . ?
C34 C35 C36 119.6(16) . . ?
C36 C35 H35 120.2 . . ?
C31 C36 C35 120.2(16) . . ?
C31 C36 H36 119.9 . . ?
C35 C36 H36 119.9 . . ?
C32A C31A P2 122.4(11) . . ?
C32A C31A C36A 116.7(16) . . ?
C36A C31A P2 120.9(11) . . ?
C31A C32A H32A 119.3 . . ?
C33A C32A C31A 121.3(15) . . ?
C33A C32A H32A 119.3 . . ?
C32A C33A H33A 120.6 . . ?
C32A C33A C1 118.8(15) . . ?
C1 C33A H33A 120.6 . . ?
C33A C1 H1 118.7 . . ?
C35A C1 C33A 122.6(15) . . ?
C35A C1 H1 118.7 . . ?
C1 C35A H35A 122.3 . . ?
C1 C35A C36A 115.4(15) . . ?
C36A C35A H35A 122.3 . . ?
C31A C36A H36A 117.7 . . ?
C35A C36A C31A 124.6(15) . . ?
C35A C36A H36A 117.7 . . ?
C52 C51 P3 123.4(9) . . ?
C56 C51 P3 117.4(9) . . ?
C56 C51 C52 119.2(13) . . ?
C51 C52 H52 119.8 . . ?
C51 C52 C53 120.5(13) . . ?
C53 C52 H52 119.8 . . ?
C52 C53 H53 119.5 . . ?
C54 C53 C52 120.9(13) . . ?
C54 C53 H53 119.5 . . ?
C53 C54 H54 121.2 . . ?
C53 C54 C55 117.6(13) . . ?
C55 C54 H54 121.2 . . ?
C54 C55 H55 118.9 . . ?
C56 C55 C54 122.3(13) . . ?
C56 C55 H55 118.9 . . ?
C51 C56 C55 119.4(13) . . ?
C51 C56 H56 120.3 . . ?
C55 C56 H56 120.3 . . ?
C52A C53A H53A 120.0 . . ?
C52A C53A C54A 120.0 . . ?
C54A C53A H53A 120.0 . . ?
C53A C52A H52A 120.0 . . ?
C53A C52A C51A 120.0 . . ?
C51A C52A H52A 120.0 . . ?
C52A C51A P3 125.8(9) . . ?
C56A C51A P3 114.2(9) . . ?
C56A C51A C52A 120.0 . . ?
C51A C56A H56A 120.0 . . ?
C51A C56A C55A 120.0 . . ?
C55A C56A H56A 120.0 . . ?
C56A C55A H55A 120.0 . . ?
C54A C55A C56A 120.0 . . ?
C54A C55A H55A 120.0 . . ?
C53A C54A H54A 120.0 . . ?
C55A C54A C53A 120.0 . . ?
C55A C54A H54A 120.0 . . ?
C62 C61 P3 120.1(10) . . ?
C62 C61 C66 117.9(14) . . ?
C66 C61 P3 121.9(9) . . ?
C61 C62 H62 119.0 . . ?
C61 C62 C63 121.9(13) . . ?
C63 C62 H62 119.0 . . ?
C62 C63 H63 120.2 . . ?
C64 C63 C62 119.7(12) . . ?
C64 C63 H63 120.2 . . ?
C63 C64 H64 120.7 . . ?
C65 C64 C63 118.7(11) . . ?
C65 C64 H64 120.7 . . ?
C64 C65 H65 119.3 . . ?
C64 C65 C66 121.3(12) . . ?
C66 C65 H65 119.3 . . ?
C61 C66 C65 119.8(13) . . ?
C61 C66 H66 120.1 . . ?
C65 C66 H66 120.1 . . ?
C62A C61A P3 126(3) . . ?
C66A C61A P3 116(3) . . ?
C66A C61A C62A 117(5) . . ?
C61A C62A H62A 118.7 . . ?
C63A C62A C61A 123(5) . . ?
C63A C62A H62A 118.7 . . ?
C62A C63A H63A 123.3 . . ?
C64A C63A C62A 113(4) . . ?
C64A C63A H63A 123.3 . . ?
C63A C64A H64A 116.5 . . ?
C63A C64A C65A 127(5) . . ?
C65A C64A H64A 116.5 . . ?
C64A C65A H65A 123.3 . . ?
C64A C65A C66A 113(5) . . ?
C66A C65A H65A 123.3 . . ?
C61A C66A C65A 124(5) . . ?
C61A C66A H66A 117.9 . . ?
C65A C66A H66A 117.9 . . ?

loop_
_geom_bond_atom_site_label_1
_geom_bond_atom_site_label_2
_geom_bond_distance
_geom_bond_site_symmetry_2
_geom_bond_publ_flag
B1 H1A 1.2000 . ?
B1 H1B 1.2000 . ?
B1 H1C 1.2000 . ?
B1 P1 1.928(14) . ?
B2 H2A 1.2000 . ?
B2 H2B 1.2000 . ?
B2 H2C 1.2000 . ?
B2 P1 1.937(11) . ?
B3 H3A 1.2000 . ?
B3 H3B 1.2000 . ?
B3 H3C 1.2000 . ?
B3 P3 1.930(12) . ?
B4 H4A 1.2000 . ?
B4 H4B 1.2000 . ?
B4 H4C 1.2000 . ?
B4 P3 1.945(10) . ?
B6 H6A 1.2000 . ?
B6 H6B 1.2000 . ?
B6 H6C 1.2000 . ?
B6 P2 1.906(8) . ?
B5 H5A 1.2000 . ?
B5 H5B 1.2000 . ?
B5 H5C 1.2000 . ?
B5 P2 1.905(9) . ?
C43 H43 0.9500 . ?
C43 C44 1.368(9) . ?
C43 C42 1.382(9) . ?
C46 H46 0.9500 . ?
C46 C45 1.385(9) . ?
C46 C41 1.375(9) . ?
C45 H45 0.9500 . ?
C45 C44 1.397(9) . ?
C44 H44 0.9500 . ?
C42 H42 0.9500 . ?
C42 C41 1.381(9) . ?
C41 P2 1.815(8) . ?
Nd1 B6 2.695(8) 3_676 ?
P1 C11 1.674(18) . ?
P1 C11A 1.98(2) . ?
P1 C21 1.81(2) . ?
P1 C21A 1.85(2) . ?
P2 C31 1.729(18) . ?
P2 C31A 1.913(17) . ?
P3 C51 1.739(14) . ?
P3 C51A 1.983(12) . ?
P3 C61 1.813(16) . ?
P3 C61A 1.83(6) . ?
C11 C12 1.390(14) . ?
C11 C16 1.375(14) . ?
C12 H12 0.9500 . ?
C12 C13 1.381(14) . ?
C13 H13 0.9500 . ?
C13 C14 1.397(14) . ?
C14 H14 0.9500 . ?
C14 C15 1.377(15) . ?
C15 H15 0.9500 . ?
C15 C16 1.400(14) . ?
C16 H16 0.9500 . ?
C11A C12A 1.417(15) . ?
C11A C16A 1.412(14) . ?
C12A H12A 0.9500 . ?
C12A C13A 1.415(15) . ?
C13A H13A 0.9500 . ?
C13A C14A 1.408(15) . ?
C14A H14A 0.9500 . ?
C14A C15A 1.413(15) . ?
C15A H15A 0.9500 . ?
C15A C16A 1.398(14) . ?
C16A H16A 0.9500 . ?
C21 C22 1.391(15) . ?
C21 C26 1.372(15) . ?
C22 H22 0.9500 . ?
C22 C23 1.378(14) . ?
C23 H23 0.9500 . ?
C23 C24 1.356(14) . ?
C24 H24 0.9500 . ?
C24 C25 1.395(14) . ?
C25 H25 0.9500 . ?
C25 C26 1.403(14) . ?
C26 H26 0.9500 . ?
C26A H26A 0.9500 . ?
C26A C25A 1.383(15) . ?
C26A C21A 1.376(15) . ?
C22A H22A 0.9500 . ?
C22A C23A 1.396(15) . ?
C22A C21A 1.379(16) . ?
C25A H25A 0.9500 . ?
C25A C24A 1.370(15) . ?
C23A H23A 0.9500 . ?
C23A C24A 1.390(15) . ?
C24A H24A 0.9500 . ?
C31 C32 1.379(8) . ?
C31 C36 1.388(8) . ?
C32 H32 0.9500 . ?
C32 C33 1.392(8) . ?
C33 H33 0.9500 . ?
C33 C34 1.389(8) . ?
C34 H34 0.9500 . ?
C34 C35 1.388(8) . ?
C35 H35 0.9500 . ?
C35 C36 1.389(8) . ?
C36 H36 0.9500 . ?
C31A C32A 1.391(8) . ?
C31A C36A 1.394(8) . ?
C32A H32A 0.9500 . ?
C32A C33A 1.387(8) . ?
C33A H33A 0.9500 . ?
C33A C1 1.394(8) . ?
C1 H1 0.9500 . ?
C1 C35A 1.384(8) . ?
C35A H35A 0.9500 . ?
C35A C36A 1.393(8) . ?
C36A H36A 0.9500 . ?
C51 C52 1.385(8) . ?
C51 C56 1.381(8) . ?
C52 H52 0.9500 . ?
C52 C53 1.386(8) . ?
C53 H53 0.9500 . ?
C53 C54 1.381(8) . ?
C54 H54 0.9500 . ?
C54 C55 1.383(8) . ?
C55 H55 0.9500 . ?
C55 C56 1.383(8) . ?
C56 H56 0.9500 . ?
C53A H53A 0.9500 . ?
C53A C52A 1.3899 . ?
C53A C54A 1.3903 . ?
C52A H52A 0.9500 . ?
C52A C51A 1.3904 . ?
C51A C56A 1.3896 . ?
C56A H56A 0.9500 . ?
C56A C55A 1.3902 . ?
C55A H55A 0.9500 . ?
C55A C54A 1.3894 . ?
C54A H54A 0.9500 . ?
C61 C62 1.381(8) . ?
C61 C66 1.392(8) . ?
C62 H62 0.9500 . ?
C62 C63 1.387(8) . ?
C63 H63 0.9500 . ?
C63 C64 1.382(8) . ?
C64 H64 0.9500 . ?
C64 C65 1.381(8) . ?
C65 H65 0.9500 . ?
C65 C66 1.392(7) . ?
C66 H66 0.9500 . ?
C61A C62A 1.391(9) . ?
C61A C66A 1.387(9) . ?
C62A H62A 0.9500 . ?
C62A C63A 1.389(9) . ?
C63A H63A 0.9500 . ?
C63A C64A 1.387(9) . ?
C64A H64A 0.9500 . ?
C64A C65A 1.389(9) . ?
C65A H65A 0.9500 . ?
C65A C66A 1.389(9) . ?
C66A H66A 0.9500 . ?
